data_7242954
loop_
_publ_author_name
'Barton, Benita'
'Senekal, Ulrich'
'Hosten, Eric C.'

_publ_section_title
;
 Comparing the host behaviour of roof-shaped compounds
 trans-9,10-dihydro-9,10-ethanoanthracene-11,12-dicarboxylic acid and its
 dimethyl ester in the presence of mixtures of xylene and ethylbenzene
 guests
;
_journal_issue 25
_journal_name_full CrystEngComm
_journal_page_first 4560
_journal_page_last 4572
_journal_paper_doi 10.1039/D1CE00594D
_journal_volume 23
_journal_year 2021
_chemical_formula_moiety 'C20 H18 O4, 0.333(C8 H10)'
_chemical_formula_sum 'C22.67 H21.33 O4'
_chemical_formula_weight 357.73
_chemical_melting_point 381.15
_chemical_name_systematic 'dimethyl-trans-9,10-dihydro-9,10-ethanoanthracene-11,12-dicarboxylate   1,4-xylene'
_space_group_crystal_system orthorhombic
_space_group_IT_number 60
_space_group_name_Hall '-P 2n 2ab'
_space_group_name_H-M_alt 'P b c n'
_atom_sites_solution_hydrogens geom
_atom_sites_solution_primary dual
_atom_sites_solution_secondary difmap
_audit_creation_method SHELXL-2018/3
_audit_update_record
;
2021-04-14 deposited with the CCDC.	2021-06-03 downloaded from the CCDC.
;
_cell_angle_alpha 90
_cell_angle_beta 90
_cell_angle_gamma 90
_cell_formula_units_Z 8
_cell_length_a 21.1712(15)
_cell_length_b 15.3453(8)
_cell_length_c 11.4218(8)
_cell_measurement_reflns_used 9871
_cell_measurement_temperature 200(2)
_cell_measurement_theta_max 27.05
_cell_measurement_theta_min 2.94
_cell_volume 3710.7(4)
_computing_cell_refinement 'APEX2 v2011.4-1 (Bruker AXS)'
_computing_data_collection 'Bruker Instrument Service v2011.4.0.0'
_computing_data_reduction 'SAINT V7.68A (Bruker AXS, 2009)'
_computing_molecular_graphics 'Ortep-3 for Windows (Farrugia, 2012)'
_computing_publication_material 'PLATON (Spek, 2009) and MERCURY (Macrae, 2008)'
_computing_structure_refinement 'SHELXL-2018/3 (Sheldrick, 2015) and ShelXle (H\"ubschle, 2011)'
_computing_structure_solution 'SHELXT-2018/2 (Sheldrick, 2015)'
_diffrn_ambient_temperature 200(2)
_diffrn_detector_area_resol_mean 8.3333
_diffrn_measured_fraction_theta_full 0.999
_diffrn_measured_fraction_theta_max 0.998
_diffrn_measurement_device_type 'Bruker APEX-II CCD'
_diffrn_measurement_method '\f and \w scans'
_diffrn_radiation_monochromator graphite
_diffrn_radiation_source 'sealed tube'
_diffrn_radiation_type MoK\a
_diffrn_radiation_wavelength 0.71073
_diffrn_reflns_av_R_equivalents 0.0346
_diffrn_reflns_av_unetI/netI 0.0171
_diffrn_reflns_Laue_measured_fraction_full 0.999
_diffrn_reflns_Laue_measured_fraction_max 0.998
_diffrn_reflns_limit_h_max 28
_diffrn_reflns_limit_h_min -28
_diffrn_reflns_limit_k_max 19
_diffrn_reflns_limit_k_min -20
_diffrn_reflns_limit_l_max 15
_diffrn_reflns_limit_l_min -15
_diffrn_reflns_number 67112
_diffrn_reflns_point_group_measured_fraction_full 0.999
_diffrn_reflns_point_group_measured_fraction_max 0.998
_diffrn_reflns_theta_full 25.242
_diffrn_reflns_theta_max 28.326
_diffrn_reflns_theta_min 1.924
_exptl_absorpt_coefficient_mu 0.087
_exptl_absorpt_correction_T_max 1.0000
_exptl_absorpt_correction_T_min 0.9334
_exptl_absorpt_correction_type numerical
_exptl_absorpt_process_details 'SADABS V2008/1 (Bruker AXS)'
_exptl_crystal_colour colourless
_exptl_crystal_density_diffrn 1.281
_exptl_crystal_density_method 'not measured'
_exptl_crystal_description block
_exptl_crystal_F_000 1515
_exptl_crystal_recrystallization_method 'Re-crystallisation from solvent: 1,4-xylene'
_exptl_crystal_size_max 0.707
_exptl_crystal_size_mid 0.338
_exptl_crystal_size_min 0.246
_refine_diff_density_max 0.629
_refine_diff_density_min -0.523
_refine_diff_density_rms 0.051
_refine_ls_extinction_method none
_refine_ls_goodness_of_fit_ref 1.022
_refine_ls_hydrogen_treatment constr
_refine_ls_matrix_type full
_refine_ls_number_parameters 237
_refine_ls_number_reflns 4625
_refine_ls_number_restraints 51
_refine_ls_restrained_S_all 1.037
_refine_ls_R_factor_all 0.0714
_refine_ls_R_factor_gt 0.0530
_refine_ls_shift/su_max 0.000
_refine_ls_shift/su_mean 0.000
_refine_ls_structure_factor_coef Fsqd
_refine_ls_weighting_details 'w=1/[\s^2^(Fo^2^)+(0.0753P)^2^+2.4935P] where P=(Fo^2^+2Fc^2^)/3'
_refine_ls_weighting_scheme calc
_refine_ls_wR_factor_gt 0.1441
_refine_ls_wR_factor_ref 0.1601
_reflns_Friedel_coverage 0.000
_reflns_number_gt 3563
_reflns_number_total 4625
_reflns_threshold_expression 'I > 2\s(I)'
_cod_data_source_file d1ce00594d2.cif
_cod_data_source_block ka081
_cod_depositor_comments 'Adding full bibliography for 7242953--7242954.cif.'
_cod_database_code 7242954
_shelx_shelxl_version_number 2018/3
_shelx_space_group_comment
;
The symmetry employed for this shelxl refinement is uniquely defined
by the following loop, which should always be used as a source of
symmetry information in preference to the above space-group names.
They are only intended as comments.
;
_shelx_estimated_absorpt_t_min 0.941
_shelx_estimated_absorpt_t_max 0.979

loop_
_space_group_symop_operation_xyz
'x, y, z'
'-x+1/2, -y+1/2, z+1/2'
'-x, y, -z+1/2'
'x+1/2, -y+1/2, -z'
'-x, -y, -z'
'x-1/2, y-1/2, -z-1/2'
'x, -y, z-1/2'
'-x-1/2, y-1/2, z'

loop_
_atom_site_label
_atom_site_type_symbol
_atom_site_fract_x
_atom_site_fract_y
_atom_site_fract_z
_atom_site_U_iso_or_equiv
_atom_site_adp_type
_atom_site_occupancy
_atom_site_site_symmetry_order
_atom_site_calc_flag
_atom_site_refinement_flags_posn
_atom_site_refinement_flags_adp
_atom_site_refinement_flags_occupancy
_atom_site_disorder_assembly
_atom_site_disorder_group
O1 O 0.39069(6) 0.41743(9) 0.14937(11) 0.0362(3) Uani 1 1 d . . . . .
O2 O 0.41223(6) 0.51634(9) 0.28697(12) 0.0446(4) Uani 1 1 d . . . . .
O3 O 0.23653(6) 0.55211(8) 0.53956(11) 0.0367(3) Uani 1 1 d . . . . .
O4 O 0.21988(8) 0.55584(11) 0.34665(12) 0.0563(4) Uani 1 1 d . . . . .
C1 C 0.30385(7) 0.39711(10) 0.51672(13) 0.0251(3) Uani 1 1 d . . . . .
H1 H 0.300968 0.420168 0.598436 0.030 Uiso 1 1 calc R U . . .
C2 C 0.31184(8) 0.33062(10) 0.30817(14) 0.0277(3) Uani 1 1 d . . . . .
H2 H 0.314514 0.302693 0.229226 0.033 Uiso 1 1 calc R U . . .
C3 C 0.31595(7) 0.43229(10) 0.30101(13) 0.0258(3) Uani 1 1 d . . . . .
H3 H 0.280965 0.453590 0.249613 0.031 Uiso 1 1 calc R U . . .
C4 C 0.30702(7) 0.47185(10) 0.42397(13) 0.0254(3) Uani 1 1 d . . . . .
H4 H 0.344973 0.508304 0.441786 0.030 Uiso 1 1 calc R U . . .
C5 C 0.37832(8) 0.46078(10) 0.24785(14) 0.0275(3) Uani 1 1 d . . . . .
C6 C 0.44968(8) 0.43808(13) 0.09157(17) 0.0388(4) Uani 1 1 d . . . . .
H6A H 0.449724 0.412860 0.012747 0.058 Uiso 1 1 calc R U . . .
H6B H 0.484902 0.413880 0.136755 0.058 Uiso 1 1 calc R U . . .
H6C H 0.454337 0.501491 0.086088 0.058 Uiso 1 1 calc R U . . .
C7 C 0.24951(9) 0.53028(10) 0.42918(14) 0.0305(3) Uani 1 1 d . . . . .
C8 C 0.18557(12) 0.61277(15) 0.5570(2) 0.0572(6) Uani 1 1 d . . . . .
H8A H 0.198064 0.670308 0.527887 0.086 Uiso 1 1 calc R U . . .
H8B H 0.175774 0.616662 0.640712 0.086 Uiso 1 1 calc R U . . .
H8C H 0.148154 0.592637 0.514346 0.086 Uiso 1 1 calc R U . . .
C11 C 0.24655(7) 0.34338(10) 0.48379(13) 0.0255(3) Uani 1 1 d . . . . .
C12 C 0.25071(8) 0.30816(10) 0.37103(14) 0.0270(3) Uani 1 1 d . . . . .
C13 C 0.20255(8) 0.25560(11) 0.32827(15) 0.0336(4) Uani 1 1 d . . . . .
H13 H 0.205249 0.231503 0.251825 0.040 Uiso 1 1 calc R U . . .
C14 C 0.15042(9) 0.23864(13) 0.39838(17) 0.0399(4) Uani 1 1 d . . . . .
H14 H 0.117628 0.201919 0.370276 0.048 Uiso 1 1 calc R U . . .
C15 C 0.14594(8) 0.27500(13) 0.50918(16) 0.0379(4) Uani 1 1 d . . . . .
H15 H 0.109730 0.263653 0.555891 0.046 Uiso 1 1 calc R U . . .
C16 C 0.19384(8) 0.32789(11) 0.55279(15) 0.0311(4) Uani 1 1 d . . . . .
H16 H 0.190496 0.352990 0.628566 0.037 Uiso 1 1 calc R U . . .
C21 C 0.36150(7) 0.33979(10) 0.49944(14) 0.0267(3) Uani 1 1 d . . . . .
C22 C 0.36522(8) 0.30283(10) 0.38741(15) 0.0283(3) Uani 1 1 d . . . . .
C23 C 0.41410(8) 0.24651(12) 0.35920(18) 0.0367(4) Uani 1 1 d . . . . .
H23 H 0.417017 0.222349 0.282807 0.044 Uiso 1 1 calc R U . . .
C24 C 0.45877(9) 0.22577(13) 0.4439(2) 0.0438(5) Uani 1 1 d . . . . .
H24 H 0.491865 0.186171 0.425806 0.053 Uiso 1 1 calc R U . . .
C25 C 0.45531(9) 0.26247(13) 0.5542(2) 0.0426(5) Uani 1 1 d . . . . .
H25 H 0.486338 0.248173 0.611128 0.051 Uiso 1 1 calc R U . . .
C26 C 0.40697(8) 0.32007(11) 0.58298(16) 0.0336(4) Uani 1 1 d . . . . .
H26 H 0.405111 0.345548 0.658702 0.040 Uiso 1 1 calc R U . . .
C31 C -0.0220(5) 0.4867(6) 0.2453(8) 0.1410(18) Uani 0.3333 1 d DG U P A -1
C32 C -0.0675(4) 0.5144(7) 0.3249(9) 0.1410(18) Uani 0.3333 1 d DG U P A -1
H32 H -0.108429 0.530034 0.298231 0.169 Uiso 0.3333 1 calc R U P A -1
C33 C -0.0530(4) 0.5192(8) 0.4434(9) 0.1410(18) Uani 0.3333 1 d DG U P A -1
H33 H -0.084030 0.538108 0.497752 0.169 Uiso 0.3333 1 calc R U P A -1
C34 C 0.0070(5) 0.4963(11) 0.4823(8) 0.1410(18) Uani 0.3333 1 d DG U P A -1
C35 C 0.0524(5) 0.4686(10) 0.4028(9) 0.1410(18) Uani 0.3333 1 d DG U P A -1
H35 H 0.093395 0.452941 0.429432 0.169 Uiso 0.3333 1 calc R U P A -1
C36 C 0.0379(5) 0.4638(6) 0.2843(9) 0.1410(18) Uani 0.3333 1 d DG U P A -1
H36 H 0.068997 0.444867 0.229909 0.169 Uiso 0.3333 1 calc R U P A -1
C37 C -0.0389(8) 0.4774(14) 0.1112(15) 0.1410(18) Uani 0.3333 1 d D U P A -1
H37A H -0.001591 0.457358 0.068082 0.211 Uiso 0.3333 1 calc R U P A -1
H37B H -0.073166 0.435101 0.101783 0.211 Uiso 0.3333 1 calc R U P A -1
H37C H -0.052346 0.534090 0.080451 0.211 Uiso 0.3333 1 calc R U P A -1
C38 C 0.0241(6) 0.5019(11) 0.6092(13) 0.1410(18) Uani 0.3333 1 d D U P A -1
H38A H 0.067953 0.483281 0.619927 0.211 Uiso 0.3333 1 calc R U P A -1
H38B H 0.019329 0.562216 0.636091 0.211 Uiso 0.3333 1 calc R U P A -1
H38C H -0.003916 0.463955 0.654725 0.211 Uiso 0.3333 1 calc R U P A -1

loop_
_atom_site_aniso_label
_atom_site_aniso_U_11
_atom_site_aniso_U_22
_atom_site_aniso_U_33
_atom_site_aniso_U_23
_atom_site_aniso_U_13
_atom_site_aniso_U_12
O1 0.0329(6) 0.0443(7) 0.0315(6) -0.0025(5) 0.0080(5) -0.0077(5)
O2 0.0406(7) 0.0498(8) 0.0435(8) -0.0081(6) 0.0075(6) -0.0179(6)
O3 0.0441(7) 0.0356(6) 0.0305(6) -0.0028(5) -0.0019(5) 0.0126(5)
O4 0.0710(11) 0.0636(10) 0.0343(7) -0.0017(7) -0.0129(7) 0.0339(8)
C1 0.0292(8) 0.0255(7) 0.0206(7) 0.0007(6) -0.0014(6) -0.0005(6)
C2 0.0302(8) 0.0280(7) 0.0248(7) -0.0032(6) 0.0030(6) -0.0051(6)
C3 0.0273(8) 0.0287(7) 0.0214(7) 0.0020(6) -0.0009(6) -0.0036(6)
C4 0.0292(8) 0.0246(7) 0.0223(7) 0.0014(6) -0.0017(6) -0.0028(6)
C5 0.0281(8) 0.0295(7) 0.0249(7) 0.0058(6) -0.0005(6) -0.0009(6)
C6 0.0300(9) 0.0485(10) 0.0377(9) 0.0019(8) 0.0094(7) -0.0003(8)
C7 0.0373(9) 0.0254(7) 0.0286(8) 0.0003(6) -0.0029(7) 0.0012(6)
C8 0.0666(15) 0.0546(13) 0.0505(12) -0.0085(10) -0.0004(11) 0.0335(11)
C11 0.0269(7) 0.0252(7) 0.0245(7) 0.0040(6) -0.0012(6) 0.0005(6)
C12 0.0278(8) 0.0278(7) 0.0254(7) 0.0013(6) 0.0009(6) -0.0032(6)
C13 0.0355(9) 0.0365(9) 0.0288(8) -0.0019(7) -0.0017(7) -0.0075(7)
C14 0.0339(9) 0.0459(10) 0.0399(10) 0.0030(8) -0.0026(8) -0.0136(8)
C15 0.0291(8) 0.0487(10) 0.0361(9) 0.0085(8) 0.0051(7) -0.0059(8)
C16 0.0313(8) 0.0356(8) 0.0265(8) 0.0043(7) 0.0032(6) 0.0017(7)
C21 0.0264(7) 0.0240(7) 0.0298(8) 0.0042(6) -0.0006(6) -0.0024(6)
C22 0.0280(8) 0.0239(7) 0.0329(8) 0.0021(6) 0.0028(6) -0.0042(6)
C23 0.0342(9) 0.0308(8) 0.0452(10) -0.0016(7) 0.0087(8) -0.0013(7)
C24 0.0313(9) 0.0357(9) 0.0645(13) 0.0044(9) 0.0053(9) 0.0055(7)
C25 0.0296(9) 0.0398(10) 0.0584(12) 0.0138(9) -0.0075(8) 0.0006(7)
C26 0.0331(9) 0.0313(8) 0.0363(9) 0.0067(7) -0.0044(7) -0.0039(7)
C31 0.145(3) 0.123(2) 0.155(3) 0.0056(19) 0.0006(18) -0.0084(18)
C32 0.145(3) 0.123(2) 0.155(3) 0.0056(19) 0.0006(18) -0.0084(18)
C33 0.145(3) 0.123(2) 0.155(3) 0.0056(19) 0.0006(18) -0.0084(18)
C34 0.145(3) 0.123(2) 0.155(3) 0.0056(19) 0.0006(18) -0.0084(18)
C35 0.145(3) 0.123(2) 0.155(3) 0.0056(19) 0.0006(18) -0.0084(18)
C36 0.145(3) 0.123(2) 0.155(3) 0.0056(19) 0.0006(18) -0.0084(18)
C37 0.145(3) 0.123(2) 0.155(3) 0.0056(19) 0.0006(18) -0.0084(18)
C38 0.145(3) 0.123(2) 0.155(3) 0.0056(19) 0.0006(18) -0.0084(18)

loop_
_atom_type_symbol
_atom_type_description
_atom_type_scat_dispersion_real
_atom_type_scat_dispersion_imag
_atom_type_scat_source
C C 0.0033 0.0016 'International Tables Vol C Tables 4.2.6.8 and 6.1.1.4'
H H 0.0000 0.0000 'International Tables Vol C Tables 4.2.6.8 and 6.1.1.4'
O O 0.0106 0.0060 'International Tables Vol C Tables 4.2.6.8 and 6.1.1.4'

loop_
_geom_angle_atom_site_label_1
_geom_angle_atom_site_label_2
_geom_angle_atom_site_label_3
_geom_angle
_geom_angle_site_symmetry_1
_geom_angle_site_symmetry_3
_geom_angle_publ_flag
C5 O1 C6 116.42(14) . . ?
C7 O3 C8 116.63(15) . . ?
C11 C1 C21 107.24(12) . . ?
C11 C1 C4 105.40(12) . . ?
C21 C1 C4 107.63(12) . . ?
C11 C1 H1 112.1 . . ?
C21 C1 H1 112.1 . . ?
C4 C1 H1 112.1 . . ?
C22 C2 C12 106.88(13) . . ?
C22 C2 C3 105.75(12) . . ?
C12 C2 C3 107.35(13) . . ?
C22 C2 H2 112.2 . . ?
C12 C2 H2 112.2 . . ?
C3 C2 H2 112.2 . . ?
C5 C3 C4 110.96(13) . . ?
C5 C3 C2 110.89(13) . . ?
C4 C3 C2 109.77(12) . . ?
C5 C3 H3 108.4 . . ?
C4 C3 H3 108.4 . . ?
C2 C3 H3 108.4 . . ?
C7 C4 C3 111.58(13) . . ?
C7 C4 C1 111.94(13) . . ?
C3 C4 C1 109.50(12) . . ?
C7 C4 H4 107.9 . . ?
C3 C4 H4 107.9 . . ?
C1 C4 H4 107.9 . . ?
O2 C5 O1 123.43(15) . . ?
O2 C5 C3 125.16(15) . . ?
O1 C5 C3 111.39(13) . . ?
O1 C6 H6A 109.5 . . ?
O1 C6 H6B 109.5 . . ?
H6A C6 H6B 109.5 . . ?
O1 C6 H6C 109.5 . . ?
H6A C6 H6C 109.5 . . ?
H6B C6 H6C 109.5 . . ?
O4 C7 O3 123.63(17) . . ?
O4 C7 C4 125.75(16) . . ?
O3 C7 C4 110.60(13) . . ?
O3 C8 H8A 109.5 . . ?
O3 C8 H8B 109.5 . . ?
H8A C8 H8B 109.5 . . ?
O3 C8 H8C 109.5 . . ?
H8A C8 H8C 109.5 . . ?
H8B C8 H8C 109.5 . . ?
C16 C11 C12 120.49(15) . . ?
C16 C11 C1 126.64(15) . . ?
C12 C11 C1 112.86(13) . . ?
C13 C12 C11 120.12(15) . . ?
C13 C12 C2 126.22(15) . . ?
C11 C12 C2 113.62(14) . . ?
C12 C13 C14 119.32(16) . . ?
C12 C13 H13 120.3 . . ?
C14 C13 H13 120.3 . . ?
C15 C14 C13 120.37(17) . . ?
C15 C14 H14 119.8 . . ?
C13 C14 H14 119.8 . . ?
C14 C15 C16 120.78(16) . . ?
C14 C15 H15 119.6 . . ?
C16 C15 H15 119.6 . . ?
C11 C16 C15 118.89(16) . . ?
C11 C16 H16 120.6 . . ?
C15 C16 H16 120.6 . . ?
C26 C21 C22 120.00(15) . . ?
C26 C21 C1 126.48(15) . . ?
C22 C21 C1 113.48(14) . . ?
C23 C22 C21 120.42(16) . . ?
C23 C22 C2 126.57(16) . . ?
C21 C22 C2 113.01(14) . . ?
C22 C23 C24 119.29(18) . . ?
C22 C23 H23 120.4 . . ?
C24 C23 H23 120.4 . . ?
C25 C24 C23 120.33(17) . . ?
C25 C24 H24 119.8 . . ?
C23 C24 H24 119.8 . . ?
C24 C25 C26 120.87(18) . . ?
C24 C25 H25 119.6 . . ?
C26 C25 H25 119.6 . . ?
C21 C26 C25 119.07(17) . . ?
C21 C26 H26 120.5 . . ?
C25 C26 H26 120.5 . . ?
C32 C31 C36 120.0 . . ?
C32 C31 C37 120.3(6) . . ?
C36 C31 C37 119.6(6) . . ?
C33 C32 C31 120.0 . . ?
C33 C32 H32 120.0 . . ?
C31 C32 H32 120.0 . . ?
C34 C33 C32 120.0 . . ?
C34 C33 H33 120.0 . . ?
C32 C33 H33 120.0 . . ?
C33 C34 C35 120.0 . . ?
C33 C34 C38 121.1(7) . . ?
C35 C34 C38 118.9(7) . . ?
C36 C35 C34 120.0 . . ?
C36 C35 H35 120.0 . . ?
C34 C35 H35 120.0 . . ?
C35 C36 C31 120.0 . . ?
C35 C36 H36 120.0 . . ?
C31 C36 H36 120.0 . . ?
C31 C37 H37A 109.5 . . ?
C31 C37 H37B 109.5 . . ?
H37A C37 H37B 109.5 . . ?
C31 C37 H37C 109.5 . . ?
H37A C37 H37C 109.5 . . ?
H37B C37 H37C 109.5 . . ?
C34 C38 H38A 109.5 . . ?
C34 C38 H38B 109.5 . . ?
H38A C38 H38B 109.5 . . ?
C34 C38 H38C 109.5 . . ?
H38A C38 H38C 109.5 . . ?
H38B C38 H38C 109.5 . . ?

loop_
_geom_bond_atom_site_label_1
_geom_bond_atom_site_label_2
_geom_bond_distance
_geom_bond_site_symmetry_2
_geom_bond_publ_flag
O1 C5 1.333(2) . ?
O1 C6 1.448(2) . ?
O2 C5 1.201(2) . ?
O3 C7 1.333(2) . ?
O3 C8 1.439(2) . ?
O4 C7 1.198(2) . ?
C1 C11 1.514(2) . ?
C1 C21 1.517(2) . ?
C1 C4 1.563(2) . ?
C1 H1 1.0000 . ?
C2 C22 1.509(2) . ?
C2 C12 1.520(2) . ?
C2 C3 1.565(2) . ?
C2 H2 1.0000 . ?
C3 C5 1.518(2) . ?
C3 C4 1.542(2) . ?
C3 H3 1.0000 . ?
C4 C7 1.513(2) . ?
C4 H4 1.0000 . ?
C6 H6A 0.9800 . ?
C6 H6B 0.9800 . ?
C6 H6C 0.9800 . ?
C8 H8A 0.9800 . ?
C8 H8B 0.9800 . ?
C8 H8C 0.9800 . ?
C11 C16 1.387(2) . ?
C11 C12 1.399(2) . ?
C12 C13 1.389(2) . ?
C13 C14 1.388(2) . ?
C13 H13 0.9500 . ?
C14 C15 1.386(3) . ?
C14 H14 0.9500 . ?
C15 C16 1.391(3) . ?
C15 H15 0.9500 . ?
C16 H16 0.9500 . ?
C21 C26 1.389(2) . ?
C21 C22 1.402(2) . ?
C22 C23 1.386(2) . ?
C23 C24 1.390(3) . ?
C23 H23 0.9500 . ?
C24 C25 1.382(3) . ?
C24 H24 0.9500 . ?
C25 C26 1.392(3) . ?
C25 H25 0.9500 . ?
C26 H26 0.9500 . ?
C31 C32 1.3900 . ?
C31 C36 1.3900 . ?
C31 C37 1.579(14) . ?
C32 C33 1.3900 . ?
C32 H32 0.9500 . ?
C33 C34 1.3900 . ?
C33 H33 0.9500 . ?
C34 C35 1.3900 . ?
C34 C38 1.496(16) . ?
C35 C36 1.3900 . ?
C35 H35 0.9500 . ?
C36 H36 0.9500 . ?
C37 H37A 0.9800 . ?
C37 H37B 0.9800 . ?
C37 H37C 0.9800 . ?
C38 H38A 0.9800 . ?
C38 H38B 0.9800 . ?
C38 H38C 0.9800 . ?

loop_
_geom_hbond_atom_site_label_D
_geom_hbond_atom_site_label_H
_geom_hbond_atom_site_label_A
_geom_hbond_distance_DH
_geom_hbond_distance_HA
_geom_hbond_distance_DA
_geom_hbond_angle_DHA
_geom_hbond_site_symmetry_A
_geom_hbond_publ_flag
C3 H3 O4 1.00 2.32 2.829(2) 111 . yes
C3 H3 O3 1.00 2.58 3.435(2) 144 7_565 yes
C4 H4 O2 1.00 2.27 2.806(2) 112 . yes
C26 H26 O2 0.95 2.58 3.427(2) 149 7_566 yes

loop_
_geom_torsion_atom_site_label_1
_geom_torsion_atom_site_label_2
_geom_torsion_atom_site_label_3
_geom_torsion_atom_site_label_4
_geom_torsion
_geom_torsion_site_symmetry_1
_geom_torsion_site_symmetry_2
_geom_torsion_site_symmetry_3
_geom_torsion_site_symmetry_4
_geom_torsion_publ_flag
C22 C2 C3 C5 61.65(16) . . . . ?
C12 C2 C3 C5 175.49(12) . . . . ?
C22 C2 C3 C4 -61.30(16) . . . . ?
C12 C2 C3 C4 52.54(16) . . . . ?
C5 C3 C4 C7 118.44(15) . . . . ?
C2 C3 C4 C7 -118.65(14) . . . . ?
C5 C3 C4 C1 -117.07(14) . . . . ?
C2 C3 C4 C1 5.85(17) . . . . ?
C11 C1 C4 C7 62.61(16) . . . . ?
C21 C1 C4 C7 176.82(13) . . . . ?
C11 C1 C4 C3 -61.68(15) . . . . ?
C21 C1 C4 C3 52.53(16) . . . . ?
C6 O1 C5 O2 2.3(2) . . . . ?
C6 O1 C5 C3 -179.00(14) . . . . ?
C4 C3 C5 O2 -10.3(2) . . . . ?
C2 C3 C5 O2 -132.55(17) . . . . ?
C4 C3 C5 O1 171.09(13) . . . . ?
C2 C3 C5 O1 48.82(17) . . . . ?
C8 O3 C7 O4 -2.8(3) . . . . ?
C8 O3 C7 C4 175.68(16) . . . . ?
C3 C4 C7 O4 -11.9(3) . . . . ?
C1 C4 C7 O4 -135.04(19) . . . . ?
C3 C4 C7 O3 169.68(13) . . . . ?
C1 C4 C7 O3 46.56(18) . . . . ?
C21 C1 C11 C16 125.50(17) . . . . ?
C4 C1 C11 C16 -120.02(17) . . . . ?
C21 C1 C11 C12 -54.64(17) . . . . ?
C4 C1 C11 C12 59.83(16) . . . . ?
C16 C11 C12 C13 -1.5(2) . . . . ?
C1 C11 C12 C13 178.64(15) . . . . ?
C16 C11 C12 C2 -179.32(14) . . . . ?
C1 C11 C12 C2 0.82(19) . . . . ?
C22 C2 C12 C13 -123.39(17) . . . . ?
C3 C2 C12 C13 123.53(17) . . . . ?
C22 C2 C12 C11 54.27(17) . . . . ?
C3 C2 C12 C11 -58.81(17) . . . . ?
C11 C12 C13 C14 0.1(3) . . . . ?
C2 C12 C13 C14 177.65(16) . . . . ?
C12 C13 C14 C15 1.1(3) . . . . ?
C13 C14 C15 C16 -1.0(3) . . . . ?
C12 C11 C16 C15 1.6(2) . . . . ?
C1 C11 C16 C15 -178.54(15) . . . . ?
C14 C15 C16 C11 -0.4(3) . . . . ?
C11 C1 C21 C26 -124.16(17) . . . . ?
C4 C1 C21 C26 122.86(17) . . . . ?
C11 C1 C21 C22 53.57(17) . . . . ?
C4 C1 C21 C22 -59.40(16) . . . . ?
C26 C21 C22 C23 0.0(2) . . . . ?
C1 C21 C22 C23 -177.87(14) . . . . ?
C26 C21 C22 C2 179.54(14) . . . . ?
C1 C21 C22 C2 1.64(19) . . . . ?
C12 C2 C22 C23 124.13(17) . . . . ?
C3 C2 C22 C23 -121.70(17) . . . . ?
C12 C2 C22 C21 -55.35(17) . . . . ?
C3 C2 C22 C21 58.82(17) . . . . ?
C21 C22 C23 C24 1.2(2) . . . . ?
C2 C22 C23 C24 -178.27(16) . . . . ?
C22 C23 C24 C25 -1.5(3) . . . . ?
C23 C24 C25 C26 0.5(3) . . . . ?
C22 C21 C26 C25 -0.9(2) . . . . ?
C1 C21 C26 C25 176.66(15) . . . . ?
C24 C25 C26 C21 0.7(3) . . . . ?
C36 C31 C32 C33 0.0 . . . . ?
C37 C31 C32 C33 177.5(10) . . . . ?
C31 C32 C33 C34 0.0 . . . . ?
C32 C33 C34 C35 0.0 . . . . ?
C32 C33 C34 C38 179.2(14) . . . . ?
C33 C34 C35 C36 0.0 . . . . ?
C38 C34 C35 C36 -179.2(13) . . . . ?
C34 C35 C36 C31 0.0 . . . . ?
C32 C31 C36 C35 0.0 . . . . ?
C37 C31 C36 C35 -177.6(10) . . . . ?
